data_4321517
loop_
_publ_author_name
'Paul V. Bernhardt'
'Philip C. Sharpe'

_publ_section_title
;
 Self-Assembly of a Noncovalently Bonded Dicopper(II) Complex in the Solid
 State and in Solution
;
_journal_name_full 'Inorganic Chemistry'
_journal_page_first 4994
_journal_page_last 4995
_journal_paper_doi 10.1021/ic000587i
_journal_volume 39
_journal_year 2000
_chemical_formula_sum 'C26 H60 Cl4 Cu2 N10 O21'
_chemical_formula_weight 1117.72
_chemical_name_systematic
; 
 ? 
;
_space_group_IT_number 2
_symmetry_cell_setting triclinic
_symmetry_space_group_name_Hall '-P 1'
_symmetry_space_group_name_H-M 'P -1'
_atom_sites_solution_hydrogens geom
_atom_sites_solution_primary Patterson
_atom_sites_solution_secondary difmap
_audit_creation_method SHELXL-97
_cell_angle_alpha 78.301(9)
_cell_angle_beta 74.512(8)
_cell_angle_gamma 88.837(9)
_cell_formula_units_Z 2
_cell_length_a 9.3205(9)
_cell_length_b 14.447(2)
_cell_length_c 17.185(2)
_cell_measurement_reflns_used 25
_cell_measurement_temperature 293(2)
_cell_measurement_theta_max 14
_cell_measurement_theta_min 10
_cell_volume 2182.3(5)
_computing_cell_refinement 'SET4 in CAD4'
_computing_data_collection CAD4
_computing_data_reduction XTAL3.2
_computing_molecular_graphics PLATON
_computing_structure_refinement 'SHELXL-97 (Sheldrick, 1997)'
_computing_structure_solution 'SHELXS-97 (Sheldrick, 1990)'
_diffrn_ambient_temperature 293(2)
_diffrn_measured_fraction_theta_full 1.000
_diffrn_measured_fraction_theta_max 1.000
_diffrn_measurement_device_type 'ENRAF-NONIUS CAD4'
_diffrn_measurement_method 'omega-2theta scans'
_diffrn_radiation_monochromator graphite
_diffrn_radiation_source 'fine-focus sealed tube'
_diffrn_radiation_type MoK\a
_diffrn_radiation_wavelength 0.71073
_diffrn_reflns_av_R_equivalents 0.0136
_diffrn_reflns_av_sigmaI/netI 0.0161
_diffrn_reflns_limit_h_max 11
_diffrn_reflns_limit_h_min 0
_diffrn_reflns_limit_k_max 17
_diffrn_reflns_limit_k_min -17
_diffrn_reflns_limit_l_max 20
_diffrn_reflns_limit_l_min -19
_diffrn_reflns_number 8164
_diffrn_reflns_theta_full 24.97
_diffrn_reflns_theta_max 24.97
_diffrn_reflns_theta_min 1.71
_diffrn_standards_interval_time 7200
_diffrn_standards_number 3
_exptl_absorpt_coefficient_mu 1.309
_exptl_absorpt_correction_T_max 1.00
_exptl_absorpt_correction_T_min 0.78
_exptl_absorpt_correction_type psi-scans
_exptl_crystal_colour purple
_exptl_crystal_density_diffrn 1.701
_exptl_crystal_density_method 'not measured'
_exptl_crystal_description prism
_exptl_crystal_F_000 1160
_exptl_crystal_size_max 0.5
_exptl_crystal_size_mid 0.5
_exptl_crystal_size_min 0.17
_refine_diff_density_max 0.713
_refine_diff_density_min -0.536
_refine_diff_density_rms 0.072
_refine_ls_extinction_method none
_refine_ls_goodness_of_fit_ref 1.035
_refine_ls_hydrogen_treatment mixed
_refine_ls_matrix_type full
_refine_ls_number_parameters 581
_refine_ls_number_reflns 7649
_refine_ls_number_restraints 0
_refine_ls_restrained_S_all 1.035
_refine_ls_R_factor_all 0.0419
_refine_ls_R_factor_gt 0.0336
_refine_ls_shift/su_max 0.001
_refine_ls_shift/su_mean 0.000
_refine_ls_structure_factor_coef Fsqd
_refine_ls_weighting_details 'w=1/[\s^2^(Fo^2^)+(0.0566P)^2^+1.9217P] where P=(Fo^2^+2Fc^2^)/3'
_refine_ls_weighting_scheme calc
_refine_ls_wR_factor_gt 0.0927
_refine_ls_wR_factor_ref 0.0979
_reflns_number_gt 6510
_reflns_number_total 7649
_reflns_threshold_expression >2sigma(I)
_cod_data_source_file ic000587i_2.cif
_cod_data_source_block 1412ps26
_cod_depositor_comments
;
The following automatic conversions were performed:

'_refine_ls_weighting_scheme' value 'calc
w=1/[\s^2^(Fo^2^)+(0.0566P)^2^+1.9217P] where P=(Fo^2^+2Fc^2^)/3' was
changed to 'calc'. New tag '_refine_ls_weighting_details' was
created. The value of the new tag was set to
'w=1/[\s^2^(Fo^2^)+(0.0566P)^2^+1.9217P] where P=(Fo^2^+2Fc^2^)/3'.

Automatic conversion script
Id: cif_fix_values 3143 2015-03-26 13:38:13Z robertas 
;
_cod_original_cell_volume 2182.3(4)
_cod_database_code 4321517

loop_
_symmetry_equiv_pos_as_xyz
'x, y, z'
'-x, -y, -z'

loop_
_atom_site_label
_atom_site_type_symbol
_atom_site_fract_x
_atom_site_fract_y
_atom_site_fract_z
_atom_site_U_iso_or_equiv
_atom_site_adp_type
_atom_site_occupancy
_atom_site_calc_flag
_atom_site_refinement_flags
_atom_site_disorder_assembly
_atom_site_disorder_group
Cu1 Cu 0.24064(3) 0.24153(2) 0.324332(18) 0.02641(9) Uani 1 d . . .
N1 N 0.4572(2) 0.22372(15) 0.31771(14) 0.0343(5) Uani 1 d . . .
H1 H 0.4801 0.1652 0.3071 0.041 Uiso 1 calc R . .
N2 N 0.3093(2) 0.31518(14) 0.20553(12) 0.0273(4) Uani 1 d . . .
H2 H 0.3059 0.3776 0.2077 0.033 Uiso 1 calc R . .
N3 N 0.0224(2) 0.23838(14) 0.32562(13) 0.0296(5) Uani 1 d . . .
H3 H -0.0186 0.2897 0.3451 0.036 Uiso 1 calc R . .
N4 N 0.1810(3) 0.14559(15) 0.43158(14) 0.0353(5) Uani 1 d . . .
H4 H 0.2063 0.0878 0.4199 0.042 Uiso 1 calc R . .
N5 N 0.0221(3) 0.41059(14) 0.18693(14) 0.0325(5) Uani 1 d . . .
H5A H -0.0779 0.4129 0.2021 0.039 Uiso 1 calc R . .
H5B H 0.0542 0.4175 0.2305 0.039 Uiso 1 calc R . .
O1 O 0.1754(3) 0.64655(13) 0.11192(12) 0.0436(5) Uani 1 d . . .
O2 O 0.1740(2) 0.53401(14) 0.22251(12) 0.0429(5) Uani 1 d . . .
O3 O 0.2563(2) 0.38173(13) 0.35426(12) 0.0399(5) Uani 1 d . . .
O4 O 0.0514(3) 0.36376(15) 0.45742(16) 0.0650(7) Uani 1 d . . .
O5 O 0.2975(3) -0.04924(19) 0.39479(18) 0.0729(7) Uani 1 d . . .
H51 H 0.4082 -0.0448 0.3719 0.087 Uiso 1 d R . .
H52 H 0.2334 -0.0449 0.3522 0.087 Uiso 1 d R . .
C1 C 0.5397(3) 0.2939(2) 0.24570(18) 0.0392(6) Uani 1 d . . .
H1A H 0.6435 0.2777 0.2296 0.047 Uiso 1 calc R . .
H1B H 0.5351 0.3561 0.2592 0.047 Uiso 1 calc R . .
C2 C 0.4697(3) 0.2943(2) 0.17589(17) 0.0377(6) Uani 1 d . . .
H2A H 0.5187 0.3421 0.1282 0.045 Uiso 1 calc R . .
H2B H 0.4794 0.2332 0.1601 0.045 Uiso 1 calc R . .
C3 C 0.2291(3) 0.30247(19) 0.14502(16) 0.0322(6) Uani 1 d . . .
H3A H 0.2496 0.2403 0.1323 0.039 Uiso 1 calc R . .
H3B H 0.2692 0.3487 0.0945 0.039 Uiso 1 calc R . .
C4 C 0.0607(3) 0.31176(17) 0.17156(16) 0.0302(5) Uani 1 d . . .
C5 C -0.0191(3) 0.23938(18) 0.24819(17) 0.0347(6) Uani 1 d . . .
H5A H -0.1252 0.2496 0.2586 0.042 Uiso 1 calc R . .
H5B H -0.0028 0.1770 0.2354 0.042 Uiso 1 calc R . .
C6 C -0.0467(3) 0.1531(2) 0.38850(19) 0.0417(7) Uani 1 d . . .
H6A H -0.0261 0.0970 0.3651 0.050 Uiso 1 calc R . .
H6B H -0.1538 0.1588 0.4060 0.050 Uiso 1 calc R . .
C7 C 0.0176(3) 0.1448(2) 0.46133(18) 0.0422(7) Uani 1 d . . .
H7A H -0.0128 0.1974 0.4887 0.051 Uiso 1 calc R . .
H7B H -0.0188 0.0865 0.5007 0.051 Uiso 1 calc R . .
C8 C 0.2551(4) 0.1601(2) 0.49482(19) 0.0515(8) Uani 1 d . . .
H8A H 0.2164 0.1128 0.5448 0.062 Uiso 1 calc R . .
H8B H 0.2315 0.2218 0.5078 0.062 Uiso 1 calc R . .
C9 C 0.4221(4) 0.1533(2) 0.4664(2) 0.0550(8) Uani 1 d . . .
H9A H 0.4446 0.0923 0.4516 0.066 Uiso 1 calc R . .
H9B H 0.4633 0.1559 0.5121 0.066 Uiso 1 calc R . .
C10 C 0.4989(4) 0.2300(2) 0.3935(2) 0.0480(7) Uani 1 d . . .
H10A H 0.4730 0.2914 0.4068 0.058 Uiso 1 calc R . .
H10B H 0.6060 0.2250 0.3837 0.058 Uiso 1 calc R . .
C11 C -0.0018(4) 0.2970(2) 0.10053(19) 0.0430(7) Uani 1 d . . .
H11A H 0.0238 0.3514 0.0562 0.065 Uiso 1 calc R . .
H11B H -0.1083 0.2886 0.1198 0.065 Uiso 1 calc R . .
H11C H 0.0399 0.2419 0.0812 0.065 Uiso 1 calc R . .
C12 C 0.0801(3) 0.49462(18) 0.11910(17) 0.0369(6) Uani 1 d . . .
H12A H -0.0007 0.5231 0.0980 0.044 Uiso 1 calc R . .
H12B H 0.1537 0.4753 0.0742 0.044 Uiso 1 calc R . .
C13 C 0.1502(3) 0.56549(18) 0.15358(16) 0.0309(5) Uani 1 d . . .
Cu2 Cu 0.20968(3) 0.77246(2) 0.167543(18) 0.02857(10) Uani 1 d . . .
N6 N 0.4041(2) 0.72446(15) 0.18948(13) 0.0316(5) Uani 1 d . . .
H6 H 0.4118 0.6647 0.1797 0.038 Uiso 1 calc R . .
N7 N 0.3339(3) 0.84048(16) 0.05614(14) 0.0369(5) Uani 1 d . . .
H7 H 0.3495 0.9011 0.0601 0.044 Uiso 1 calc R . .
N8 N 0.0177(3) 0.83033(15) 0.15145(14) 0.0352(5) Uani 1 d . . .
H8 H 0.0166 0.8898 0.1616 0.042 Uiso 1 calc R . .
N9 N 0.0906(2) 0.71529(14) 0.28364(13) 0.0306(5) Uani 1 d . . .
H9 H 0.0743 0.6530 0.2852 0.037 Uiso 1 calc R . .
N10 N 0.2910(2) 0.56747(14) 0.34477(13) 0.0288(4) Uani 1 d . . .
H10C H 0.2739 0.5630 0.2965 0.035 Uiso 1 calc R . .
H10D H 0.3778 0.5399 0.3466 0.035 Uiso 1 calc R . .
C21 C 0.5242(3) 0.7830(2) 0.12333(19) 0.0441(7) Uani 1 d . . .
H21A H 0.6184 0.7518 0.1184 0.053 Uiso 1 calc R . .
H21B H 0.5352 0.8442 0.1365 0.053 Uiso 1 calc R . .
C22 C 0.4805(3) 0.7950(2) 0.04384(19) 0.0482(8) Uani 1 d . . .
H22A H 0.5546 0.8343 -0.0006 0.058 Uiso 1 calc R . .
H22B H 0.4730 0.7339 0.0297 0.058 Uiso 1 calc R . .
C23 C 0.2668(4) 0.8447(2) -0.01362(18) 0.0484(8) Uani 1 d . . .
H23A H 0.2514 0.7810 -0.0206 0.058 Uiso 1 calc R . .
H23B H 0.3349 0.8787 -0.0640 0.058 Uiso 1 calc R . .
C24 C 0.1200(4) 0.8933(2) 0.0009(2) 0.0499(8) Uani 1 d . . .
H24A H 0.0904 0.9060 -0.0502 0.060 Uiso 1 calc R . .
H24B H 0.1343 0.9537 0.0147 0.060 Uiso 1 calc R . .
C25 C -0.0058(4) 0.8378(2) 0.0685(2) 0.0469(7) Uani 1 d . . .
H25A H -0.0989 0.8686 0.0671 0.056 Uiso 1 calc R . .
H25B H -0.0140 0.7748 0.0582 0.056 Uiso 1 calc R . .
C26 C -0.1020(3) 0.7732(2) 0.21719(19) 0.0416(7) Uani 1 d . . .
H26A H -0.1155 0.7125 0.2038 0.050 Uiso 1 calc R . .
H26B H -0.1952 0.8057 0.2226 0.050 Uiso 1 calc R . .
C27 C -0.0573(3) 0.7593(2) 0.29669(18) 0.0403(7) Uani 1 d . . .
H27A H -0.0515 0.8197 0.3123 0.048 Uiso 1 calc R . .
H27B H -0.1305 0.7186 0.3405 0.048 Uiso 1 calc R . .
C28 C 0.1586(3) 0.71975(17) 0.35128(16) 0.0345(6) Uani 1 d . . .
H28A H 0.0890 0.6906 0.4031 0.041 Uiso 1 calc R . .
H28B H 0.1726 0.7857 0.3526 0.041 Uiso 1 calc R . .
C29 C 0.3078(3) 0.67220(17) 0.34606(16) 0.0335(6) Uani 1 d . . .
C210 C 0.4320(3) 0.71848(19) 0.27100(18) 0.0381(6) Uani 1 d . . .
H10C H 0.4516 0.7821 0.2768 0.046 Uiso 1 calc R . .
H10D H 0.5217 0.6835 0.2718 0.046 Uiso 1 calc R . .
C211 C 0.3563(4) 0.6791(2) 0.4237(2) 0.0514(8) Uani 1 d . . .
H11D H 0.4136 0.6254 0.4376 0.077 Uiso 1 calc R . .
H11E H 0.2696 0.6802 0.4687 0.077 Uiso 1 calc R . .
H11F H 0.4158 0.7360 0.4130 0.077 Uiso 1 calc R . .
C212 C 0.1695(4) 0.51328(19) 0.41336(17) 0.0409(7) Uani 1 d . . .
H12C H 0.0752 0.5422 0.4116 0.049 Uiso 1 calc R . .
H12D H 0.1876 0.5170 0.4657 0.049 Uiso 1 calc R . .
C213 C 0.1585(3) 0.41008(17) 0.40826(16) 0.0329(6) Uani 1 d . . .
Cl1 Cl 0.26766(9) 0.02185(5) 0.18196(5) 0.04854(19) Uani 1 d . . .
O11 O 0.1548(4) 0.0480(2) 0.1415(2) 0.0883(9) Uani 1 d . . .
O12 O 0.4046(4) 0.0224(2) 0.1209(2) 0.0899(10) Uani 1 d . . .
O13 O 0.2752(4) 0.08624(17) 0.2336(2) 0.0802(9) Uani 1 d . . .
O14 O 0.2378(3) -0.07184(15) 0.23083(16) 0.0668(7) Uani 1 d . . .
Cl2 Cl 0.33859(9) 0.46632(6) 0.89460(5) 0.0537(2) Uani 1 d . . .
O21 O 0.4690(3) 0.46600(19) 0.82901(18) 0.0765(8) Uani 1 d . . .
O22 O 0.3811(5) 0.4709(4) 0.9667(2) 0.1360(17) Uani 1 d . . .
O23 O 0.2447(4) 0.3841(2) 0.9101(2) 0.0999(11) Uani 1 d . . .
O24 O 0.2561(3) 0.54731(17) 0.8752(2) 0.0696(7) Uani 1 d . . .
Cl3 Cl 0.70748(10) 0.00339(6) 0.26876(6) 0.0593(2) Uani 1 d . . .
O31 O 0.8472(4) -0.0163(3) 0.2800(4) 0.1338(18) Uani 1 d . . .
O32A O 0.6619(13) 0.0883(7) 0.2552(10) 0.198(7) Uani 0.546(8) d P A 1
O33A O 0.6105(7) -0.0746(6) 0.3160(5) 0.115(3) Uani 0.546(8) d P A 1
O34A O 0.7383(14) -0.0275(5) 0.1907(4) 0.151(5) Uani 0.546(8) d P A 1
O32B O 0.6297(11) 0.0215(7) 0.3505(6) 0.117(4) Uiso 0.454(8) d P A 2
O33B O 0.6289(13) -0.0584(8) 0.2480(8) 0.122(4) Uiso 0.454(8) d P A 2
O34B O 0.7085(11) 0.0989(8) 0.2206(6) 0.086(3) Uiso 0.454(8) d P A 2
Cl4 Cl 1.26157(9) 0.50739(5) 0.65172(4) 0.04422(18) Uani 1 d . . .
O41 O 1.2127(3) 0.60160(19) 0.6509(2) 0.0793(8) Uani 1 d . . .
O42 O 1.4169(3) 0.5101(3) 0.6343(3) 0.1109(13) Uani 1 d . . .
O43 O 1.1956(5) 0.4519(2) 0.7311(2) 0.1082(13) Uani 1 d . . .
O44 O 1.2188(6) 0.4686(3) 0.5934(2) 0.1203(15) Uani 1 d . . .

loop_
_atom_site_aniso_label
_atom_site_aniso_U_11
_atom_site_aniso_U_22
_atom_site_aniso_U_33
_atom_site_aniso_U_23
_atom_site_aniso_U_13
_atom_site_aniso_U_12
Cu1 0.02330(16) 0.02379(16) 0.03024(17) -0.00364(12) -0.00532(12) 0.00050(11)
N1 0.0312(12) 0.0281(11) 0.0455(13) -0.0077(10) -0.0136(10) 0.0054(9)
N2 0.0240(10) 0.0269(10) 0.0303(11) -0.0060(8) -0.0059(8) -0.0001(8)
N3 0.0267(11) 0.0228(10) 0.0364(12) -0.0048(9) -0.0042(9) -0.0009(8)
N4 0.0418(13) 0.0249(11) 0.0368(12) -0.0038(9) -0.0084(10) 0.0020(9)
N5 0.0349(12) 0.0250(11) 0.0406(12) -0.0097(9) -0.0133(10) 0.0020(9)
O1 0.0646(14) 0.0238(10) 0.0415(11) -0.0063(8) -0.0125(10) -0.0056(9)
O2 0.0580(13) 0.0347(10) 0.0443(11) -0.0073(9) -0.0283(10) -0.0041(9)
O3 0.0458(11) 0.0247(9) 0.0447(11) -0.0118(8) -0.0008(9) 0.0014(8)
O4 0.0658(16) 0.0325(11) 0.0737(16) -0.0141(11) 0.0239(13) -0.0103(11)
O5 0.0721(18) 0.0654(17) 0.0754(18) -0.0175(14) -0.0077(14) -0.0006(14)
C1 0.0227(13) 0.0418(16) 0.0508(17) -0.0081(13) -0.0069(12) 0.0007(11)
C2 0.0231(13) 0.0456(16) 0.0392(15) -0.0110(12) 0.0021(11) -0.0016(11)
C3 0.0361(14) 0.0312(13) 0.0318(13) -0.0097(11) -0.0109(11) 0.0030(11)
C4 0.0348(14) 0.0231(12) 0.0388(14) -0.0113(10) -0.0165(11) 0.0034(10)
C5 0.0298(13) 0.0271(13) 0.0506(16) -0.0099(12) -0.0152(12) -0.0020(10)
C6 0.0314(14) 0.0328(14) 0.0513(17) 0.0000(13) -0.0005(13) -0.0083(11)
C7 0.0447(17) 0.0309(14) 0.0388(15) 0.0010(12) 0.0039(13) -0.0042(12)
C8 0.068(2) 0.0474(18) 0.0377(16) 0.0015(14) -0.0188(15) -0.0006(16)
C9 0.064(2) 0.0522(19) 0.055(2) 0.0000(16) -0.0345(17) 0.0042(16)
C10 0.0452(17) 0.0461(17) 0.0594(19) -0.0057(15) -0.0293(15) 0.0021(14)
C11 0.0539(18) 0.0366(15) 0.0512(17) -0.0167(13) -0.0303(15) 0.0060(13)
C12 0.0490(17) 0.0262(13) 0.0397(15) -0.0050(11) -0.0204(13) 0.0015(12)
C13 0.0294(13) 0.0283(13) 0.0370(14) -0.0122(11) -0.0084(11) 0.0041(10)
Cu2 0.02778(17) 0.02577(17) 0.02933(17) -0.00285(12) -0.00494(13) 0.00105(12)
N6 0.0298(11) 0.0251(11) 0.0367(12) -0.0041(9) -0.0051(9) -0.0008(9)
N7 0.0416(13) 0.0316(12) 0.0328(12) -0.0006(9) -0.0059(10) -0.0020(10)
N8 0.0369(12) 0.0261(11) 0.0443(13) -0.0073(10) -0.0137(10) 0.0029(9)
N9 0.0346(12) 0.0210(10) 0.0325(11) -0.0057(9) -0.0028(9) 0.0021(8)
N10 0.0377(12) 0.0212(10) 0.0298(11) -0.0058(8) -0.0124(9) 0.0023(9)
C21 0.0284(14) 0.0403(16) 0.0529(18) 0.0020(13) -0.0011(13) -0.0018(12)
C22 0.0427(17) 0.0486(18) 0.0393(16) 0.0002(13) 0.0060(13) 0.0014(14)
C23 0.064(2) 0.0454(17) 0.0311(15) -0.0010(13) -0.0098(14) -0.0033(15)
C24 0.068(2) 0.0399(16) 0.0445(17) 0.0032(13) -0.0276(16) 0.0008(15)
C25 0.0511(18) 0.0432(17) 0.0523(18) -0.0068(14) -0.0266(15) 0.0052(14)
C26 0.0278(14) 0.0343(15) 0.0608(19) -0.0087(13) -0.0093(13) 0.0035(11)
C27 0.0348(15) 0.0340(15) 0.0441(16) -0.0083(12) 0.0031(12) 0.0055(12)
C28 0.0522(17) 0.0196(12) 0.0296(13) -0.0070(10) -0.0059(12) 0.0022(11)
C29 0.0491(16) 0.0207(12) 0.0350(14) -0.0068(10) -0.0176(12) -0.0020(11)
C210 0.0403(15) 0.0302(14) 0.0453(16) -0.0038(12) -0.0163(13) -0.0067(11)
C211 0.087(3) 0.0330(15) 0.0471(18) -0.0114(13) -0.0368(18) -0.0052(15)
C212 0.0575(18) 0.0269(14) 0.0329(14) -0.0085(11) -0.0006(13) -0.0020(12)
C213 0.0418(15) 0.0236(12) 0.0327(13) -0.0055(11) -0.0090(12) 0.0025(11)
Cl1 0.0554(5) 0.0262(3) 0.0640(5) -0.0083(3) -0.0162(4) -0.0027(3)
O11 0.100(2) 0.077(2) 0.111(3) -0.0266(18) -0.063(2) 0.0174(17)
O12 0.078(2) 0.0693(19) 0.096(2) 0.0017(16) 0.0090(17) -0.0129(15)
O13 0.125(3) 0.0375(13) 0.097(2) -0.0258(13) -0.0530(19) 0.0060(14)
O14 0.094(2) 0.0297(11) 0.0693(16) -0.0027(11) -0.0140(14) -0.0149(12)
Cl2 0.0503(4) 0.0506(5) 0.0511(4) 0.0018(4) -0.0079(4) 0.0075(4)
O21 0.0676(17) 0.0607(16) 0.0798(19) -0.0076(14) 0.0099(14) 0.0236(13)
O22 0.109(3) 0.231(5) 0.063(2) -0.006(3) -0.031(2) -0.010(3)
O23 0.092(2) 0.0438(15) 0.139(3) 0.0082(17) -0.008(2) -0.0073(15)
O24 0.0447(13) 0.0451(13) 0.113(2) -0.0128(14) -0.0135(14) 0.0064(11)
Cl3 0.0503(5) 0.0489(5) 0.0785(6) -0.0130(4) -0.0170(4) 0.0059(4)
O31 0.080(2) 0.079(2) 0.254(6) -0.037(3) -0.063(3) 0.0181(19)
O32A 0.159(10) 0.077(6) 0.300(17) -0.027(8) 0.021(10) 0.085(6)
O33A 0.076(4) 0.135(7) 0.100(6) 0.015(4) 0.007(4) -0.036(4)
O34A 0.296(13) 0.090(5) 0.064(4) -0.027(4) -0.037(6) 0.072(7)
Cl4 0.0481(4) 0.0445(4) 0.0413(4) -0.0083(3) -0.0146(3) 0.0027(3)
O41 0.0750(19) 0.0508(15) 0.102(2) -0.0133(15) -0.0081(16) 0.0126(13)
O42 0.0515(18) 0.113(3) 0.175(4) -0.051(3) -0.027(2) 0.0270(18)
O43 0.148(3) 0.079(2) 0.067(2) 0.0091(16) 0.006(2) -0.008(2)
O44 0.203(5) 0.100(3) 0.102(3) -0.044(2) -0.100(3) 0.023(3)

loop_
_atom_type_symbol
_atom_type_description
_atom_type_scat_dispersion_real
_atom_type_scat_dispersion_imag
_atom_type_scat_source
C C 0.0033 0.0016 'International Tables Vol C Tables 4.2.6.8 and 6.1.1.4'
H H 0.0000 0.0000 'International Tables Vol C Tables 4.2.6.8 and 6.1.1.4'
Cl Cl 0.1484 0.1585 'International Tables Vol C Tables 4.2.6.8 and 6.1.1.4'
N N 0.0061 0.0033 'International Tables Vol C Tables 4.2.6.8 and 6.1.1.4'
O O 0.0106 0.0060 'International Tables Vol C Tables 4.2.6.8 and 6.1.1.4'
Cu Cu 0.3201 1.2651 'International Tables Vol C Tables 4.2.6.8 and 6.1.1.4'

loop_
_geom_angle_atom_site_label_1
_geom_angle_atom_site_label_2
_geom_angle_atom_site_label_3
_geom_angle
_geom_angle_site_symmetry_1
_geom_angle_site_symmetry_3
_geom_angle_publ_flag
N1 Cu1 N4 91.17(9) . . ?
N1 Cu1 N3 170.49(9) . . ?
N4 Cu1 N3 86.30(9) . . ?
N1 Cu1 N2 86.44(9) . . ?
N4 Cu1 N2 168.48(9) . . ?
N3 Cu1 N2 94.22(8) . . ?
N1 Cu1 O3 90.04(8) . . ?
N4 Cu1 O3 107.78(8) . . ?
N3 Cu1 O3 99.46(8) . . ?
N2 Cu1 O3 83.50(8) . . ?
C1 N1 C10 112.4(2) . . ?
C1 N1 Cu1 106.14(16) . . ?
C10 N1 Cu1 114.67(18) . . ?
C3 N2 C2 110.3(2) . . ?
C3 N2 Cu1 120.20(16) . . ?
C2 N2 Cu1 105.60(16) . . ?
C5 N3 C6 109.8(2) . . ?
C5 N3 Cu1 119.74(16) . . ?
C6 N3 Cu1 106.01(16) . . ?
C7 N4 C8 112.5(2) . . ?
C7 N4 Cu1 107.10(17) . . ?
C8 N4 Cu1 114.87(18) . . ?
C12 N5 C4 119.3(2) . . ?
C13 O1 Cu2 122.15(17) . . ?
C213 O3 Cu1 122.47(17) . . ?
N1 C1 C2 108.2(2) . . ?
N2 C2 C1 107.5(2) . . ?
N2 C3 C4 115.8(2) . . ?
N5 C4 C3 110.6(2) . . ?
N5 C4 C5 108.7(2) . . ?
C3 C4 C5 114.2(2) . . ?
N5 C4 C11 107.9(2) . . ?
C3 C4 C11 107.9(2) . . ?
C5 C4 C11 107.3(2) . . ?
N3 C5 C4 117.9(2) . . ?
N3 C6 C7 108.7(2) . . ?
N4 C7 C6 108.7(2) . . ?
N4 C8 C9 112.3(3) . . ?
C8 C9 C10 114.6(3) . . ?
N1 C10 C9 112.4(3) . . ?
N5 C12 C13 108.4(2) . . ?
O1 C13 O2 127.7(2) . . ?
O1 C13 C12 117.1(2) . . ?
O2 C13 C12 115.2(2) . . ?
N7 Cu2 N9 174.26(9) . . ?
N7 Cu2 N8 94.03(10) . . ?
N9 Cu2 N8 86.23(9) . . ?
N7 Cu2 N6 86.51(9) . . ?
N9 Cu2 N6 92.68(9) . . ?
N8 Cu2 N6 174.47(9) . . ?
N7 Cu2 O1 89.92(9) . . ?
N9 Cu2 O1 95.80(8) . . ?
N8 Cu2 O1 92.52(9) . . ?
N6 Cu2 O1 92.98(8) . . ?
C210 N6 C21 110.5(2) . . ?
C210 N6 Cu2 121.20(17) . . ?
C21 N6 Cu2 105.63(16) . . ?
C23 N7 C22 113.4(2) . . ?
C23 N7 Cu2 115.87(18) . . ?
C22 N7 Cu2 105.50(17) . . ?
C26 N8 C25 112.3(2) . . ?
C26 N8 Cu2 105.26(16) . . ?
C25 N8 Cu2 116.14(18) . . ?
C28 N9 C27 111.4(2) . . ?
C28 N9 Cu2 117.42(17) . . ?
C27 N9 Cu2 107.03(16) . . ?
C212 N10 C29 115.2(2) . . ?
N6 C21 C22 107.6(2) . . ?
N7 C22 C21 107.5(2) . . ?
N7 C23 C24 111.5(3) . . ?
C23 C24 C25 114.8(3) . . ?
N8 C25 C24 112.2(3) . . ?
N8 C26 C27 107.9(2) . . ?
N9 C27 C26 108.1(2) . . ?
N9 C28 C29 115.7(2) . . ?
C28 C29 C210 113.5(2) . . ?
C28 C29 N10 110.3(2) . . ?
C210 C29 N10 109.0(2) . . ?
C28 C29 C211 108.2(2) . . ?
C210 C29 C211 107.6(2) . . ?
N10 C29 C211 108.2(2) . . ?
N6 C210 C29 116.5(2) . . ?
N10 C212 C213 112.5(2) . . ?
O4 C213 O3 126.8(2) . . ?
O4 C213 C212 115.9(2) . . ?
O3 C213 C212 117.2(2) . . ?
O11 Cl1 O12 108.1(2) . . ?
O11 Cl1 O13 109.85(19) . . ?
O12 Cl1 O13 111.0(2) . . ?
O11 Cl1 O14 110.41(19) . . ?
O12 Cl1 O14 108.06(18) . . ?
O13 Cl1 O14 109.40(17) . . ?
O22 Cl2 O24 108.4(3) . . ?
O22 Cl2 O21 108.8(2) . . ?
O24 Cl2 O21 109.67(17) . . ?
O22 Cl2 O23 109.2(3) . . ?
O24 Cl2 O23 108.49(19) . . ?
O21 Cl2 O23 112.2(2) . . ?
O32A Cl3 O33B 113.2(8) . . ?
O32A Cl3 O31 122.4(7) . . ?
O33B Cl3 O31 121.7(5) . . ?
O32A Cl3 O33A 122.4(7) . . ?
O33B Cl3 O33A 47.5(5) . . ?
O31 Cl3 O33A 107.1(4) . . ?
O32A Cl3 O34A 106.3(8) . . ?
O33B Cl3 O34A 52.3(6) . . ?
O31 Cl3 O34A 94.7(5) . . ?
O33A Cl3 O34A 96.2(5) . . ?
O32A Cl3 O34B 25.5(6) . . ?
O33B Cl3 O34B 112.9(7) . . ?
O31 Cl3 O34B 110.0(4) . . ?
O33A Cl3 O34B 142.4(5) . . ?
O34A Cl3 O34B 86.3(5) . . ?
O32A Cl3 O32B 74.5(7) . . ?
O33B Cl3 O32B 110.2(7) . . ?
O31 Cl3 O32B 100.1(5) . . ?
O33A Cl3 O32B 69.3(5) . . ?
O34A Cl3 O32B 161.8(6) . . ?
O34B Cl3 O32B 98.5(5) . . ?
O44 Cl4 O42 109.4(3) . . ?
O44 Cl4 O43 108.8(3) . . ?
O42 Cl4 O43 111.3(3) . . ?
O44 Cl4 O41 111.5(2) . . ?
O42 Cl4 O41 107.9(2) . . ?
O43 Cl4 O41 108.0(2) . . ?

loop_
_geom_bond_atom_site_label_1
_geom_bond_atom_site_label_2
_geom_bond_distance
_geom_bond_site_symmetry_2
_geom_bond_publ_flag
Cu1 N1 2.006(2) . ?
Cu1 N4 2.019(2) . ?
Cu1 N3 2.030(2) . ?
Cu1 N2 2.039(2) . ?
Cu1 O3 2.2052(18) . ?
N1 C1 1.472(4) . ?
N1 C10 1.476(4) . ?
N2 C3 1.474(3) . ?
N2 C2 1.491(3) . ?
N3 C5 1.479(3) . ?
N3 C6 1.490(3) . ?
N4 C7 1.471(4) . ?
N4 C8 1.483(4) . ?
N5 C12 1.497(3) . ?
N5 C4 1.523(3) . ?
O1 C13 1.233(3) . ?
O1 Cu2 2.2841(19) . ?
O2 C13 1.256(3) . ?
O3 C213 1.244(3) . ?
O4 C213 1.227(3) . ?
C1 C2 1.510(4) . ?
C3 C4 1.525(4) . ?
C4 C5 1.527(4) . ?
C4 C11 1.538(4) . ?
C6 C7 1.509(4) . ?
C8 C9 1.509(5) . ?
C9 C10 1.516(5) . ?
C12 C13 1.519(4) . ?
Cu2 N7 2.018(2) . ?
Cu2 N9 2.020(2) . ?
Cu2 N8 2.021(2) . ?
Cu2 N6 2.029(2) . ?
N6 C210 1.477(4) . ?
N6 C21 1.493(3) . ?
N7 C23 1.484(4) . ?
N7 C22 1.486(4) . ?
N8 C26 1.479(4) . ?
N8 C25 1.482(4) . ?
N9 C28 1.478(3) . ?
N9 C27 1.488(3) . ?
N10 C212 1.494(3) . ?
N10 C29 1.529(3) . ?
C21 C22 1.504(5) . ?
C23 C24 1.509(5) . ?
C24 C25 1.517(5) . ?
C26 C27 1.507(4) . ?
C28 C29 1.527(4) . ?
C29 C210 1.528(4) . ?
C29 C211 1.539(4) . ?
C212 C213 1.518(4) . ?
Cl1 O11 1.415(3) . ?
Cl1 O12 1.419(3) . ?
Cl1 O13 1.424(3) . ?
Cl1 O14 1.430(2) . ?
Cl2 O22 1.413(4) . ?
Cl2 O24 1.419(3) . ?
Cl2 O21 1.421(3) . ?
Cl2 O23 1.427(3) . ?
Cl3 O32A 1.287(8) . ?
Cl3 O33B 1.325(11) . ?
Cl3 O31 1.382(4) . ?
Cl3 O33A 1.423(6) . ?
Cl3 O34A 1.454(7) . ?
Cl3 O34B 1.457(11) . ?
Cl3 O32B 1.471(10) . ?
Cl4 O44 1.388(3) . ?
Cl4 O42 1.398(3) . ?
Cl4 O43 1.418(3) . ?
Cl4 O41 1.425(3) . ?

loop_
_geom_hbond_atom_site_label_D
_geom_hbond_atom_site_label_H
_geom_hbond_atom_site_label_A
_geom_hbond_distance_DH
_geom_hbond_distance_HA
_geom_hbond_distance_DA
_geom_hbond_angle_DHA
_geom_hbond_site_symmetry_A
N5 H5B O2 0.90 2.00 2.562(3) 119.2 .
N9 H9 O2 0.91 2.26 3.027(3) 141.1 .
N10 H10C O2 0.90 1.88 2.737(3) 159.2 .
N2 H2 O2 0.91 2.58 3.419(3) 154.4 .
